data_7717608
loop_
_publ_author_name
'Zhang, Lixin'
'Jiang, Wen'

_publ_section_title
;
 Phosphaguanidinate Yttrium Carbene, Carbyne and Carbide Complexes: Three
 Distinct C1 Functionalities
;
_journal_name_full 'Dalton Transactions'
_journal_paper_doi 10.1039/D4DT03060E
_journal_year 2024
_chemical_formula_sum 'C55 H68 Lu N4 P'
_chemical_formula_weight 991.07
_space_group_crystal_system monoclinic
_space_group_IT_number 14
_space_group_name_Hall '-P 2yn'
_space_group_name_H-M_alt 'P 1 21/n 1'
_atom_sites_solution_hydrogens geom
_audit_block_doi 10.5517/ccdc.csd.cc2l67mp
_audit_creation_method SHELXL-2019/2
_audit_update_record
;
2024-10-08 deposited with the CCDC.	2024-12-02 downloaded from the CCDC.
;
_cell_angle_alpha 90
_cell_angle_beta 97.946(2)
_cell_angle_gamma 90
_cell_formula_units_Z 4
_cell_length_a 15.5704(6)
_cell_length_b 18.4527(6)
_cell_length_c 16.5098(6)
_cell_measurement_reflns_used 9835
_cell_measurement_temperature 174(2)
_cell_measurement_theta_max 59.23
_cell_measurement_theta_min 3.14
_cell_volume 4698.0(3)
_computing_cell_refinement 'Bruker SAINT'
_computing_data_collection 'Bruker APEX2'
_computing_data_reduction 'Bruker SAINT'
_computing_molecular_graphics 'Bruker SHELXTL'
_computing_publication_material 'Bruker SHELXTL'
_computing_structure_refinement 'SHELXL-2019/2 (Sheldrick, 2019)'
_computing_structure_solution 'SHELXT 2014/5 (Sheldrick, 2014)'
_diffrn_ambient_temperature 174(2)
_diffrn_measured_fraction_theta_full 0.999
_diffrn_measured_fraction_theta_max 0.999
_diffrn_measurement_device_type 'Bruker APEX-II CCD'
_diffrn_measurement_method '\f and \w scans'
_diffrn_radiation_type GaK\a
_diffrn_radiation_wavelength 1.34138
_diffrn_reflns_av_R_equivalents 0.1177
_diffrn_reflns_av_unetI/netI 0.0746
_diffrn_reflns_Laue_measured_fraction_full 0.999
_diffrn_reflns_Laue_measured_fraction_max 0.999
_diffrn_reflns_limit_h_max 19
_diffrn_reflns_limit_h_min -19
_diffrn_reflns_limit_k_max 23
_diffrn_reflns_limit_k_min -22
_diffrn_reflns_limit_l_max 20
_diffrn_reflns_limit_l_min -20
_diffrn_reflns_number 71428
_diffrn_reflns_point_group_measured_fraction_full 0.999
_diffrn_reflns_point_group_measured_fraction_max 0.999
_diffrn_reflns_theta_full 53.594
_diffrn_reflns_theta_max 58.499
_diffrn_reflns_theta_min 3.182
_exptl_absorpt_coefficient_mu 3.058
_exptl_absorpt_correction_T_max 0.642
_exptl_absorpt_correction_T_min 0.180
_exptl_absorpt_correction_type multi-scan
_exptl_absorpt_process_details sadabs
_exptl_crystal_colour yellow
_exptl_crystal_density_diffrn 1.401
_exptl_crystal_description block
_exptl_crystal_F_000 2048
_exptl_crystal_size_max 0.180
_exptl_crystal_size_mid 0.080
_exptl_crystal_size_min 0.060
_refine_diff_density_max 1.267
_refine_diff_density_min -2.195
_refine_diff_density_rms 0.145
_refine_ls_extinction_method none
_refine_ls_goodness_of_fit_ref 1.053
_refine_ls_hydrogen_treatment constr
_refine_ls_matrix_type full
_refine_ls_number_parameters 562
_refine_ls_number_reflns 10102
_refine_ls_number_restraints 6
_refine_ls_restrained_S_all 1.053
_refine_ls_R_factor_all 0.0712
_refine_ls_R_factor_gt 0.0613
_refine_ls_shift/su_max 0.001
_refine_ls_shift/su_mean 0.000
_refine_ls_structure_factor_coef Fsqd
_refine_ls_weighting_details 'w=1/[\s^2^(Fo^2^)+(0.0781P)^2^+11.7787P] where P=(Fo^2^+2Fc^2^)/3'
_refine_ls_weighting_scheme calc
_refine_ls_wR_factor_gt 0.1596
_refine_ls_wR_factor_ref 0.1659
_reflns_Friedel_coverage 0.000
_reflns_number_gt 8491
_reflns_number_total 10102
_reflns_threshold_expression 'I > 2\s(I)'
_cod_data_source_file d4dt03060e2.cif
_cod_data_source_block ga_211208a_a
_cod_original_sg_symbol_H-M 'P 21/n'
_cod_database_code 7717608
_shelx_shelxl_version_number 2019/2
_shelx_space_group_comment
; 
The symmetry employed for this shelxl refinement is uniquely defined 
by the following loop, which should always be used as a source of 
symmetry information in preference to the above space-group names. 
They are only intended as comments. 
;
_shelx_estimated_absorpt_t_min 0.609
_shelx_estimated_absorpt_t_max 0.838

loop_
_space_group_symop_operation_xyz
'x, y, z'
'-x+1/2, y+1/2, -z+1/2'
'-x, -y, -z'
'x-1/2, -y-1/2, z-1/2'

loop_
_atom_site_label
_atom_site_type_symbol
_atom_site_fract_x
_atom_site_fract_y
_atom_site_fract_z
_atom_site_U_iso_or_equiv
_atom_site_adp_type
_atom_site_occupancy
_atom_site_site_symmetry_order
_atom_site_calc_flag
_atom_site_refinement_flags_posn
_atom_site_refinement_flags_adp
_atom_site_refinement_flags_occupancy
_atom_site_disorder_assembly
_atom_site_disorder_group
Lu1 Lu 0.79535(2) 0.13287(2) 0.56486(2) 0.00806(11) Uani 1 1 d . U . . .
C1 C 0.7066(3) 0.2441(3) 0.4709(3) 0.0312(10) Uani 1 1 d . . . . .
C2 C 0.7295(3) 0.0710(3) 0.6669(3) 0.0385(11) Uani 1 1 d . . . . .
H2A H 0.666710 0.065083 0.648164 0.046 Uiso 1 1 calc R U . . .
H2B H 0.755425 0.022150 0.675793 0.046 Uiso 1 1 calc R U . . .
C3 C 0.7423(3) 0.1123(3) 0.7450(3) 0.0355(11) Uani 1 1 d . . . . .
C4 C 0.8187(3) 0.1527(3) 0.7657(3) 0.0366(11) Uani 1 1 d . . . . .
C5 C 0.8345(4) 0.1918(3) 0.8386(3) 0.0458(13) Uani 1 1 d . . . . .
H5 H 0.888066 0.216333 0.852961 0.055 Uiso 1 1 calc R U . . .
C6 C 0.7713(4) 0.1945(4) 0.8896(4) 0.0528(14) Uani 1 1 d . . . . .
H6 H 0.780590 0.222594 0.938265 0.063 Uiso 1 1 calc R U . . .
C7 C 0.6945(4) 0.1565(4) 0.8700(4) 0.0526(14) Uani 1 1 d . . . . .
H7 H 0.651559 0.158187 0.905677 0.063 Uiso 1 1 calc R U . . .
C8 C 0.6799(4) 0.1160(3) 0.7988(3) 0.0432(12) Uani 1 1 d . . . . .
H8 H 0.626901 0.090251 0.786200 0.052 Uiso 1 1 calc R U . . .
C9 C 0.9334(3) 0.2172(3) 0.7073(3) 0.0456(13) Uani 1 1 d . . . . .
H9A H 0.894901 0.259467 0.702873 0.068 Uiso 1 1 calc R U . . .
H9B H 0.966163 0.216406 0.660695 0.068 Uiso 1 1 calc R U . . .
H9C H 0.973755 0.220104 0.758269 0.068 Uiso 1 1 calc R U . . .
C10 C 0.9412(3) 0.0884(3) 0.7295(3) 0.0458(13) Uani 1 1 d . . . . .
H10A H 0.968403 0.093645 0.786340 0.069 Uiso 1 1 calc R U . . .
H10B H 0.986183 0.087973 0.693370 0.069 Uiso 1 1 calc R U . . .
H10C H 0.908594 0.042866 0.723279 0.069 Uiso 1 1 calc R U . . .
C11 C 0.9366(3) 0.1053(3) 0.5313(3) 0.0418(12) Uani 1 1 d . . . . .
H11A H 0.974531 0.148570 0.534933 0.050 Uiso 1 1 calc R U . . .
H11B H 0.965236 0.066222 0.566285 0.050 Uiso 1 1 calc R U . . .
C12 C 0.9120(3) 0.0812(3) 0.4459(3) 0.0413(12) Uani 1 1 d . . . . .
C13 C 0.9520(4) 0.1048(3) 0.3802(3) 0.0435(12) Uani 1 1 d . . . . .
H13 H 0.996724 0.140138 0.389277 0.052 Uiso 1 1 calc R U . . .
C14 C 0.9281(4) 0.0779(4) 0.3014(4) 0.0490(14) Uani 1 1 d . . . . .
H14 H 0.957416 0.094260 0.257981 0.059 Uiso 1 1 calc R U . . .
C15 C 0.8622(4) 0.0277(4) 0.2861(3) 0.0517(15) Uani 1 1 d . . . . .
H15 H 0.846854 0.008372 0.232708 0.062 Uiso 1 1 calc R U . . .
C16 C 0.8186(4) 0.0058(3) 0.3503(3) 0.0468(13) Uani 1 1 d . . . . .
H16 H 0.772084 -0.027766 0.340215 0.056 Uiso 1 1 calc R U . . .
C17 C 0.8422(3) 0.0326(3) 0.4281(3) 0.0398(11) Uani 1 1 d . . . . .
C18 C 0.7050(4) -0.0093(3) 0.4753(4) 0.0461(13) Uani 1 1 d . . . . .
H18A H 0.674615 0.027191 0.438939 0.069 Uiso 1 1 calc R U . . .
H18B H 0.677303 -0.013370 0.524930 0.069 Uiso 1 1 calc R U . . .
H18C H 0.702425 -0.056256 0.447288 0.069 Uiso 1 1 calc R U . . .
C19 C 0.8431(4) -0.0478(3) 0.5445(4) 0.0491(14) Uani 1 1 d . . . . .
H19A H 0.837550 -0.092086 0.511434 0.074 Uiso 1 1 calc R U . . .
H19B H 0.818027 -0.055864 0.595053 0.074 Uiso 1 1 calc R U . . .
H19C H 0.904482 -0.035102 0.557989 0.074 Uiso 1 1 calc R U . . .
C20 C 0.8178(3) 0.3245(3) 0.5430(3) 0.0321(10) Uani 1 1 d . . . . .
C21 C 0.8990(3) 0.3408(3) 0.5175(3) 0.0356(10) Uani 1 1 d . . . . .
C22 C 0.9377(3) 0.4075(3) 0.5401(3) 0.0425(12) Uani 1 1 d . . . . .
H22 H 0.990695 0.419912 0.521172 0.051 Uiso 1 1 calc R U . . .
C23 C 0.9010(3) 0.4559(3) 0.5890(3) 0.0446(12) Uani 1 1 d . . . . .
H23 H 0.928868 0.500644 0.604224 0.053 Uiso 1 1 calc R U . . .
C24 C 0.8233(4) 0.4385(3) 0.6157(3) 0.0418(12) Uani 1 1 d . . . . .
H24 H 0.798527 0.471565 0.650076 0.050 Uiso 1 1 calc R U . . .
C25 C 0.7808(3) 0.3743(3) 0.5937(3) 0.0355(11) Uani 1 1 d . . . . .
C26 C 0.6950(3) 0.3583(3) 0.6256(3) 0.0380(11) Uani 1 1 d . . . . .
H26 H 0.655275 0.334717 0.580423 0.046 Uiso 1 1 calc R U . . .
C27 C 0.6501(4) 0.4257(3) 0.6515(4) 0.0495(13) Uani 1 1 d . . . . .
H27A H 0.682896 0.445282 0.701701 0.074 Uiso 1 1 calc R U . . .
H27B H 0.591264 0.413338 0.661546 0.074 Uiso 1 1 calc R U . . .
H27C H 0.647102 0.462177 0.608032 0.074 Uiso 1 1 calc R U . . .
C28 C 0.7092(4) 0.3049(4) 0.6973(4) 0.0513(14) Uani 1 1 d . . . . .
H28A H 0.733509 0.259628 0.679254 0.077 Uiso 1 1 calc R U . . .
H28B H 0.653626 0.294808 0.716615 0.077 Uiso 1 1 calc R U . . .
H28C H 0.749480 0.326012 0.741903 0.077 Uiso 1 1 calc R U . . .
C29 C 0.9468(3) 0.2920(3) 0.4650(3) 0.0398(11) Uani 1 1 d . . . . .
H29 H 0.914520 0.245107 0.456752 0.048 Uiso 1 1 calc R U . . .
C30 C 0.9532(4) 0.3251(4) 0.3804(3) 0.0479(13) Uani 1 1 d . . . . .
H30A H 0.894819 0.335336 0.352340 0.072 Uiso 1 1 calc R U . . .
H30B H 0.982318 0.290917 0.347889 0.072 Uiso 1 1 calc R U . . .
H30C H 0.986549 0.370306 0.387259 0.072 Uiso 1 1 calc R U . . .
C31 C 1.0384(3) 0.2759(3) 0.5091(3) 0.0458(13) Uani 1 1 d . . . . .
H31A H 1.073646 0.320058 0.510832 0.069 Uiso 1 1 calc R U . . .
H31B H 1.065220 0.237930 0.479602 0.069 Uiso 1 1 calc R U . . .
H31C H 1.034658 0.259655 0.565012 0.069 Uiso 1 1 calc R U . . .
C32 C 0.5874(3) 0.1582(3) 0.4338(3) 0.0344(10) Uani 1 1 d . . . . .
C33 C 0.5624(3) 0.1226(3) 0.3579(3) 0.0373(11) Uani 1 1 d . . . . .
C34 C 0.4739(4) 0.1070(3) 0.3344(4) 0.0490(14) Uani 1 1 d . . . . .
H34 H 0.456715 0.084867 0.282697 0.059 Uiso 1 1 calc R U . . .
C35 C 0.4116(4) 0.1223(3) 0.3827(4) 0.0501(15) Uani 1 1 d . . . . .
H35 H 0.352382 0.111230 0.364749 0.060 Uiso 1 1 calc R U . . .
C36 C 0.4363(3) 0.1540(3) 0.4578(4) 0.0437(12) Uani 1 1 d . . . . .
H36 H 0.393503 0.163654 0.492124 0.052 Uiso 1 1 calc R U . . .
C37 C 0.5226(3) 0.1724(3) 0.4851(3) 0.0362(11) Uani 1 1 d . . . . .
C38 C 0.5400(3) 0.2072(3) 0.5688(3) 0.0430(12) Uani 1 1 d . . . . .
H38 H 0.603844 0.215670 0.582225 0.052 Uiso 1 1 calc R U . . .
C39 C 0.4934(4) 0.2812(3) 0.5677(4) 0.0516(14) Uani 1 1 d . . . . .
H39A H 0.511306 0.311542 0.524279 0.077 Uiso 1 1 calc R U . . .
H39B H 0.508778 0.305254 0.620598 0.077 Uiso 1 1 calc R U . . .
H39C H 0.430526 0.273641 0.557432 0.077 Uiso 1 1 calc R U . . .
C40 C 0.5114(4) 0.1590(4) 0.6343(4) 0.0578(16) Uani 1 1 d . . . . .
H40A H 0.447939 0.156588 0.627186 0.087 Uiso 1 1 calc R U . . .
H40B H 0.532632 0.179033 0.688314 0.087 Uiso 1 1 calc R U . . .
H40C H 0.535124 0.110223 0.629684 0.087 Uiso 1 1 calc R U . . .
C41 C 0.6218(4) 0.1007(3) 0.2968(3) 0.0424(12) Uani 1 1 d . . . . .
H41 H 0.683370 0.108522 0.321662 0.051 Uiso 1 1 calc R U . . .
C42 C 0.6031(4) 0.1460(3) 0.2181(4) 0.0502(14) Uani 1 1 d . . . . .
H42A H 0.544587 0.135122 0.190774 0.075 Uiso 1 1 calc R U . . .
H42B H 0.645546 0.134031 0.181535 0.075 Uiso 1 1 calc R U . . .
H42C H 0.607279 0.197618 0.231929 0.075 Uiso 1 1 calc R U . . .
C43 C 0.6096(4) 0.0211(3) 0.2713(4) 0.0530(15) Uani 1 1 d . . . . .
H43A H 0.613576 -0.009444 0.320201 0.080 Uiso 1 1 calc R U . . .
H43B H 0.654928 0.007073 0.238625 0.080 Uiso 1 1 calc R U . . .
H43C H 0.552561 0.014790 0.238665 0.080 Uiso 1 1 calc R U . . .
C44 C 0.6678(3) 0.4042(3) 0.4166(3) 0.0378(11) Uani 1 1 d . . . . .
C45 C 0.5982(4) 0.4449(3) 0.4345(3) 0.0489(13) Uani 1 1 d . . . . .
H45 H 0.544707 0.421464 0.438816 0.059 Uiso 1 1 calc R U . . .
C46 C 0.6052(5) 0.5203(4) 0.4463(4) 0.0632(19) Uani 1 1 d . . . . .
H46 H 0.556955 0.547953 0.458188 0.076 Uiso 1 1 calc R U . . .
C47 C 0.6831(6) 0.5530(4) 0.4403(4) 0.0644(19) Uani 1 1 d . . . . .
H47 H 0.689128 0.603690 0.449449 0.077 Uiso 1 1 calc R U . . .
C48 C 0.7526(5) 0.5140(3) 0.4215(4) 0.0553(16) Uani 1 1 d . . . . .
H48 H 0.805995 0.537710 0.417633 0.066 Uiso 1 1 calc R U . . .
C49 C 0.7449(4) 0.4396(3) 0.4079(3) 0.0451(13) Uani 1 1 d . . . . .
H49 H 0.792468 0.412926 0.392794 0.054 Uiso 1 1 calc R U . . .
C50 C 0.7044(3) 0.2931(3) 0.3085(3) 0.0356(11) Uani 1 1 d . . . . .
C51 C 0.6749(3) 0.3329(3) 0.2376(3) 0.0400(11) Uani 1 1 d . . . . .
H51 H 0.632397 0.369568 0.239836 0.048 Uiso 1 1 calc R U . . .
C52 C 0.7063(4) 0.3201(3) 0.1648(4) 0.0494(13) Uani 1 1 d . . . . .
H52 H 0.684113 0.346707 0.117246 0.059 Uiso 1 1 calc R U . . .
C53 C 0.7706(4) 0.2680(4) 0.1611(4) 0.0506(14) Uani 1 1 d . . . . .
H53 H 0.792623 0.258813 0.111251 0.061 Uiso 1 1 calc R U . . .
C54 C 0.8015(4) 0.2301(3) 0.2311(3) 0.0472(13) Uani 1 1 d . . . . .
H54 H 0.846325 0.195460 0.229474 0.057 Uiso 1 1 calc R U . . .
C55 C 0.7685(3) 0.2416(3) 0.3038(3) 0.0405(12) Uani 1 1 d . . . . .
H55 H 0.790036 0.213980 0.350871 0.049 Uiso 1 1 calc R U . . .
N1 N 0.8812(3) 0.1504(2) 0.7072(3) 0.0376(9) Uani 1 1 d . . . . .
N2 N 0.7962(3) 0.0124(2) 0.4975(3) 0.0395(10) Uani 1 1 d . . . . .
N3 N 0.7775(2) 0.2551(2) 0.5244(2) 0.0317(8) Uani 1 1 d . . . . .
N4 N 0.6768(2) 0.1754(2) 0.4652(2) 0.0309(8) Uani 1 1 d . . . . .
P1 P 0.64390(7) 0.30788(7) 0.39463(7) 0.0319(3) Uani 1 1 d . . . . .

loop_
_atom_site_aniso_label
_atom_site_aniso_U_11
_atom_site_aniso_U_22
_atom_site_aniso_U_33
_atom_site_aniso_U_23
_atom_site_aniso_U_13
_atom_site_aniso_U_12
Lu1 0.00483(15) 0.00700(17) 0.01071(16) 0.00129(10) -0.00473(10) 0.00112(9)
C1 0.029(2) 0.031(2) 0.032(2) 0.0026(19) 0.0012(18) 0.0035(18)
C2 0.032(2) 0.041(3) 0.042(3) 0.001(2) 0.003(2) -0.006(2)
C3 0.033(2) 0.040(3) 0.034(2) 0.008(2) 0.0040(19) 0.003(2)
C4 0.034(2) 0.041(3) 0.034(2) 0.004(2) 0.0021(19) -0.001(2)
C5 0.049(3) 0.052(3) 0.035(3) -0.003(2) 0.000(2) -0.006(3)
C6 0.060(4) 0.058(4) 0.041(3) -0.007(3) 0.006(3) -0.003(3)
C7 0.051(3) 0.062(4) 0.048(3) 0.002(3) 0.018(3) 0.006(3)
C8 0.036(3) 0.047(3) 0.047(3) 0.010(2) 0.008(2) 0.005(2)
C9 0.036(3) 0.058(4) 0.041(3) 0.002(3) 0.000(2) -0.013(2)
C10 0.034(3) 0.057(4) 0.044(3) 0.006(3) -0.005(2) 0.002(2)
C11 0.034(3) 0.047(3) 0.044(3) 0.000(2) 0.005(2) 0.003(2)
C12 0.036(3) 0.044(3) 0.043(3) 0.002(2) 0.004(2) 0.012(2)
C13 0.039(3) 0.044(3) 0.046(3) -0.002(2) 0.002(2) 0.006(2)
C14 0.047(3) 0.056(4) 0.042(3) 0.002(3) 0.003(2) 0.011(3)
C15 0.058(3) 0.062(4) 0.033(3) -0.005(3) -0.001(2) 0.018(3)
C16 0.048(3) 0.041(3) 0.048(3) -0.006(2) -0.003(2) 0.003(2)
C17 0.040(3) 0.040(3) 0.038(3) 0.001(2) 0.002(2) 0.007(2)
C18 0.047(3) 0.034(3) 0.055(3) -0.002(2) -0.002(2) -0.004(2)
C19 0.056(3) 0.042(3) 0.046(3) 0.003(2) -0.006(3) 0.009(3)
C20 0.030(2) 0.032(3) 0.031(2) 0.0006(19) -0.0037(18) -0.0001(18)
C21 0.030(2) 0.038(3) 0.036(3) 0.003(2) -0.0017(19) -0.003(2)
C22 0.033(3) 0.050(3) 0.043(3) 0.002(2) -0.001(2) -0.011(2)
C23 0.043(3) 0.037(3) 0.051(3) -0.002(2) -0.003(2) -0.007(2)
C24 0.046(3) 0.035(3) 0.042(3) -0.003(2) -0.002(2) -0.002(2)
C25 0.034(2) 0.037(3) 0.032(2) 0.002(2) -0.0060(19) -0.0019(19)
C26 0.038(3) 0.040(3) 0.035(3) -0.002(2) 0.000(2) -0.001(2)
C27 0.047(3) 0.049(3) 0.052(3) -0.006(3) 0.007(3) 0.005(3)
C28 0.048(3) 0.059(4) 0.047(3) 0.010(3) 0.004(3) -0.001(3)
C29 0.032(2) 0.044(3) 0.042(3) 0.001(2) 0.001(2) -0.003(2)
C30 0.040(3) 0.061(4) 0.042(3) 0.007(3) 0.003(2) -0.005(3)
C31 0.032(3) 0.058(4) 0.046(3) 0.006(3) 0.004(2) -0.004(2)
C32 0.028(2) 0.032(3) 0.040(3) 0.005(2) -0.0045(19) -0.0021(19)
C33 0.041(3) 0.032(3) 0.037(3) 0.002(2) -0.002(2) -0.001(2)
C34 0.041(3) 0.053(3) 0.048(3) 0.003(3) -0.011(2) -0.013(3)
C35 0.033(3) 0.056(4) 0.057(4) 0.009(3) -0.009(2) -0.014(2)
C36 0.028(2) 0.050(3) 0.052(3) 0.006(3) 0.001(2) -0.003(2)
C37 0.028(2) 0.038(3) 0.042(3) 0.004(2) 0.0001(19) 0.0000(19)
C38 0.030(2) 0.054(3) 0.044(3) -0.004(2) 0.002(2) -0.003(2)
C39 0.039(3) 0.051(4) 0.065(4) -0.008(3) 0.008(3) 0.001(2)
C40 0.045(3) 0.080(5) 0.048(3) 0.011(3) 0.004(3) 0.004(3)
C41 0.044(3) 0.040(3) 0.040(3) -0.001(2) -0.005(2) -0.001(2)
C42 0.047(3) 0.052(4) 0.049(3) -0.002(3) -0.005(3) -0.005(3)
C43 0.058(4) 0.043(3) 0.052(3) -0.005(3) -0.013(3) 0.001(3)
C44 0.040(3) 0.033(3) 0.037(3) 0.007(2) -0.006(2) 0.002(2)
C45 0.060(3) 0.042(3) 0.045(3) 0.000(2) 0.005(3) 0.009(3)
C46 0.096(5) 0.041(4) 0.053(4) -0.001(3) 0.013(4) 0.025(4)
C47 0.107(6) 0.032(3) 0.051(4) -0.003(3) 0.000(4) 0.003(4)
C48 0.072(4) 0.040(3) 0.047(3) 0.011(3) -0.016(3) -0.015(3)
C49 0.047(3) 0.043(3) 0.042(3) 0.008(2) -0.008(2) -0.002(2)
C50 0.032(2) 0.033(3) 0.040(3) 0.001(2) -0.0029(19) -0.0065(19)
C51 0.043(3) 0.037(3) 0.038(3) 0.004(2) 0.001(2) 0.001(2)
C52 0.056(3) 0.050(3) 0.042(3) 0.006(3) 0.006(3) -0.002(3)
C53 0.056(3) 0.058(4) 0.040(3) -0.002(3) 0.014(3) -0.005(3)
C54 0.038(3) 0.056(4) 0.048(3) -0.005(3) 0.006(2) 0.004(2)
C55 0.033(2) 0.049(3) 0.038(3) 0.002(2) -0.002(2) 0.004(2)
N1 0.031(2) 0.043(2) 0.038(2) 0.0041(18) 0.0005(17) -0.0025(17)
N2 0.040(2) 0.036(2) 0.040(2) -0.0013(18) -0.0009(18) 0.0034(18)
N3 0.0278(19) 0.030(2) 0.036(2) -0.0021(16) 0.0001(16) 0.0000(15)
N4 0.0254(18) 0.032(2) 0.033(2) -0.0019(16) -0.0041(15) -0.0010(15)
P1 0.0269(5) 0.0317(6) 0.0352(6) 0.0029(5) -0.0023(5) 0.0008(4)

loop_
_atom_type_symbol
_atom_type_description
_atom_type_scat_dispersion_real
_atom_type_scat_dispersion_imag
_atom_type_scat_source
C C 0.0137 0.0067 'International Tables Vol C Tables 4.2.6.8 and 6.1.1.4'
H H 0.0000 0.0000 'International Tables Vol C Tables 4.2.6.8 and 6.1.1.4'
Lu Lu -21.3766 3.7544 'International Tables Vol C Tables 4.2.6.8 and 6.1.1.4'
N N 0.0241 0.0134 'International Tables Vol C Tables 4.2.6.8 and 6.1.1.4'
P P 0.2543 0.3332 'International Tables Vol C Tables 4.2.6.8 and 6.1.1.4'

loop_
_geom_angle_atom_site_label_1
_geom_angle_atom_site_label_2
_geom_angle_atom_site_label_3
_geom_angle
_geom_angle_site_symmetry_1
_geom_angle_site_symmetry_3
_geom_angle_publ_flag
N3 Lu1 C2 127.86(17) . . ?
N3 Lu1 C11 102.34(17) . . ?
C2 Lu1 C11 124.08(19) . . ?
N3 Lu1 N4 56.65(13) . . ?
C2 Lu1 N4 105.84(15) . . ?
C11 Lu1 N4 123.28(16) . . ?
N3 Lu1 N2 137.45(14) . . ?
C2 Lu1 N2 85.23(17) . . ?
C11 Lu1 N2 69.21(17) . . ?
N4 Lu1 N2 92.10(13) . . ?
N3 Lu1 N1 99.52(14) . . ?
C2 Lu1 N1 68.39(15) . . ?
C11 Lu1 N1 81.93(16) . . ?
N4 Lu1 N1 146.47(14) . . ?
N2 Lu1 N1 119.28(14) . . ?
N3 Lu1 C1 28.08(13) . . ?
C2 Lu1 C1 120.83(16) . . ?
C11 Lu1 C1 115.07(17) . . ?
N4 Lu1 C1 28.59(13) . . ?
N2 Lu1 C1 115.96(14) . . ?
N1 Lu1 C1 124.63(14) . . ?
N3 C1 N4 115.9(4) . . ?
N3 C1 P1 130.6(4) . . ?
N4 C1 P1 113.4(3) . . ?
N3 C1 Lu1 56.4(2) . . ?
N4 C1 Lu1 59.4(2) . . ?
P1 C1 Lu1 171.1(2) . . ?
C3 C2 Lu1 110.4(3) . . ?
C3 C2 H2A 109.6 . . ?
Lu1 C2 H2A 109.6 . . ?
C3 C2 H2B 109.6 . . ?
Lu1 C2 H2B 109.6 . . ?
H2A C2 H2B 108.1 . . ?
C8 C3 C4 117.1(5) . . ?
C8 C3 C2 123.5(5) . . ?
C4 C3 C2 119.3(4) . . ?
C5 C4 C3 121.7(5) . . ?
C5 C4 N1 122.1(5) . . ?
C3 C4 N1 116.2(4) . . ?
C6 C5 C4 119.3(5) . . ?
C6 C5 H5 120.3 . . ?
C4 C5 H5 120.3 . . ?
C5 C6 C7 120.3(6) . . ?
C5 C6 H6 119.9 . . ?
C7 C6 H6 119.9 . . ?
C8 C7 C6 120.4(6) . . ?
C8 C7 H7 119.8 . . ?
C6 C7 H7 119.8 . . ?
C7 C8 C3 121.1(5) . . ?
C7 C8 H8 119.4 . . ?
C3 C8 H8 119.4 . . ?
N1 C9 H9A 109.5 . . ?
N1 C9 H9B 109.5 . . ?
H9A C9 H9B 109.5 . . ?
N1 C9 H9C 109.5 . . ?
H9A C9 H9C 109.5 . . ?
H9B C9 H9C 109.5 . . ?
N1 C10 H10A 109.5 . . ?
N1 C10 H10B 109.5 . . ?
H10A C10 H10B 109.5 . . ?
N1 C10 H10C 109.5 . . ?
H10A C10 H10C 109.5 . . ?
H10B C10 H10C 109.5 . . ?
C12 C11 Lu1 99.2(3) . . ?
C12 C11 H11A 111.9 . . ?
Lu1 C11 H11A 111.9 . . ?
C12 C11 H11B 111.9 . . ?
Lu1 C11 H11B 111.9 . . ?
H11A C11 H11B 109.6 . . ?
C13 C12 C17 116.9(5) . . ?
C13 C12 C11 124.4(5) . . ?
C17 C12 C11 118.8(5) . . ?
C14 C13 C12 121.7(6) . . ?
C14 C13 H13 119.2 . . ?
C12 C13 H13 119.2 . . ?
C15 C14 C13 120.4(6) . . ?
C15 C14 H14 119.8 . . ?
C13 C14 H14 119.8 . . ?
C14 C15 C16 118.9(5) . . ?
C14 C15 H15 120.6 . . ?
C16 C15 H15 120.6 . . ?
C17 C16 C15 120.6(6) . . ?
C17 C16 H16 119.7 . . ?
C15 C16 H16 119.7 . . ?
C16 C17 C12 121.4(5) . . ?
C16 C17 N2 122.4(5) . . ?
C12 C17 N2 116.2(4) . . ?
N2 C18 H18A 109.5 . . ?
N2 C18 H18B 109.5 . . ?
H18A C18 H18B 109.5 . . ?
N2 C18 H18C 109.5 . . ?
H18A C18 H18C 109.5 . . ?
H18B C18 H18C 109.5 . . ?
N2 C19 H19A 109.5 . . ?
N2 C19 H19B 109.5 . . ?
H19A C19 H19B 109.5 . . ?
N2 C19 H19C 109.5 . . ?
H19A C19 H19C 109.5 . . ?
H19B C19 H19C 109.5 . . ?
C25 C20 C21 119.3(5) . . ?
C25 C20 N3 120.0(4) . . ?
C21 C20 N3 120.4(4) . . ?
C22 C21 C20 118.5(5) . . ?
C22 C21 C29 116.6(5) . . ?
C20 C21 C29 124.9(5) . . ?
C23 C22 C21 121.8(5) . . ?
C23 C22 H22 119.1 . . ?
C21 C22 H22 119.1 . . ?
C22 C23 C24 119.2(5) . . ?
C22 C23 H23 120.4 . . ?
C24 C23 H23 120.4 . . ?
C23 C24 C25 121.6(5) . . ?
C23 C24 H24 119.2 . . ?
C25 C24 H24 119.2 . . ?
C24 C25 C20 119.4(5) . . ?
C24 C25 C26 118.9(5) . . ?
C20 C25 C26 121.6(4) . . ?
C27 C26 C25 113.3(5) . . ?
C27 C26 C28 109.4(5) . . ?
C25 C26 C28 110.5(4) . . ?
C27 C26 H26 107.8 . . ?
C25 C26 H26 107.8 . . ?
C28 C26 H26 107.8 . . ?
C26 C27 H27A 109.5 . . ?
C26 C27 H27B 109.5 . . ?
H27A C27 H27B 109.5 . . ?
C26 C27 H27C 109.5 . . ?
H27A C27 H27C 109.5 . . ?
H27B C27 H27C 109.5 . . ?
C26 C28 H28A 109.5 . . ?
C26 C28 H28B 109.5 . . ?
H28A C28 H28B 109.5 . . ?
C26 C28 H28C 109.5 . . ?
H28A C28 H28C 109.5 . . ?
H28B C28 H28C 109.5 . . ?
C21 C29 C31 109.9(4) . . ?
C21 C29 C30 112.4(5) . . ?
C31 C29 C30 109.5(4) . . ?
C21 C29 H29 108.3 . . ?
C31 C29 H29 108.3 . . ?
C30 C29 H29 108.3 . . ?
C29 C30 H30A 109.5 . . ?
C29 C30 H30B 109.5 . . ?
H30A C30 H30B 109.5 . . ?
C29 C30 H30C 109.5 . . ?
H30A C30 H30C 109.5 . . ?
H30B C30 H30C 109.5 . . ?
C29 C31 H31A 109.5 . . ?
C29 C31 H31B 109.5 . . ?
H31A C31 H31B 109.5 . . ?
C29 C31 H31C 109.5 . . ?
H31A C31 H31C 109.5 . . ?
H31B C31 H31C 109.5 . . ?
C33 C32 C37 118.6(4) . . ?
C33 C32 N4 123.3(5) . . ?
C37 C32 N4 117.9(4) . . ?
C34 C33 C32 118.4(5) . . ?
C34 C33 C41 115.2(5) . . ?
C32 C33 C41 126.4(5) . . ?
C35 C34 C33 122.9(5) . . ?
C35 C34 H34 118.6 . . ?
C33 C34 H34 118.6 . . ?
C34 C35 C36 118.7(5) . . ?
C34 C35 H35 120.7 . . ?
C36 C35 H35 120.7 . . ?
C35 C36 C37 122.0(5) . . ?
C35 C36 H36 119.0 . . ?
C37 C36 H36 119.0 . . ?
C36 C37 C32 119.3(5) . . ?
C36 C37 C38 116.1(5) . . ?
C32 C37 C38 124.6(4) . . ?
C40 C38 C37 111.7(5) . . ?
C40 C38 C39 110.1(5) . . ?
C37 C38 C39 109.8(4) . . ?
C40 C38 H38 108.4 . . ?
C37 C38 H38 108.4 . . ?
C39 C38 H38 108.4 . . ?
C38 C39 H39A 109.5 . . ?
C38 C39 H39B 109.5 . . ?
H39A C39 H39B 109.5 . . ?
C38 C39 H39C 109.5 . . ?
H39A C39 H39C 109.5 . . ?
H39B C39 H39C 109.5 . . ?
C38 C40 H40A 109.5 . . ?
C38 C40 H40B 109.5 . . ?
H40A C40 H40B 109.5 . . ?
C38 C40 H40C 109.5 . . ?
H40A C40 H40C 109.5 . . ?
H40B C40 H40C 109.5 . . ?
C33 C41 C43 112.0(5) . . ?
C33 C41 C42 110.8(5) . . ?
C43 C41 C42 106.7(5) . . ?
C33 C41 H41 109.1 . . ?
C43 C41 H41 109.1 . . ?
C42 C41 H41 109.1 . . ?
C41 C42 H42A 109.5 . . ?
C41 C42 H42B 109.5 . . ?
H42A C42 H42B 109.5 . . ?
C41 C42 H42C 109.5 . . ?
H42A C42 H42C 109.5 . . ?
H42B C42 H42C 109.5 . . ?
C41 C43 H43A 109.5 . . ?
C41 C43 H43B 109.5 . . ?
H43A C43 H43B 109.5 . . ?
C41 C43 H43C 109.5 . . ?
H43A C43 H43C 109.5 . . ?
H43B C43 H43C 109.5 . . ?
C45 C44 C49 118.8(5) . . ?
C45 C44 P1 115.0(4) . . ?
C49 C44 P1 125.8(4) . . ?
C44 C45 C46 121.2(6) . . ?
C44 C45 H45 119.4 . . ?
C46 C45 H45 119.4 . . ?
C47 C46 C45 118.5(6) . . ?
C47 C46 H46 120.8 . . ?
C45 C46 H46 120.8 . . ?
C48 C47 C46 121.3(6) . . ?
C48 C47 H47 119.3 . . ?
C46 C47 H47 119.3 . . ?
C47 C48 C49 120.1(6) . . ?
C47 C48 H48 119.9 . . ?
C49 C48 H48 119.9 . . ?
C44 C49 C48 120.0(6) . . ?
C44 C49 H49 120.0 . . ?
C48 C49 H49 120.0 . . ?
C55 C50 C51 117.8(5) . . ?
C55 C50 P1 126.6(4) . . ?
C51 C50 P1 115.2(4) . . ?
C52 C51 C50 121.5(5) . . ?
C52 C51 H51 119.3 . . ?
C50 C51 H51 119.3 . . ?
C51 C52 C53 120.0(5) . . ?
C51 C52 H52 120.0 . . ?
C53 C52 H52 120.0 . . ?
C54 C53 C52 118.8(5) . . ?
C54 C53 H53 120.6 . . ?
C52 C53 H53 120.6 . . ?
C53 C54 C55 121.4(5) . . ?
C53 C54 H54 119.3 . . ?
C55 C54 H54 119.3 . . ?
C54 C55 C50 120.6(5) . . ?
C54 C55 H55 119.7 . . ?
C50 C55 H55 119.7 . . ?
C4 N1 C9 113.0(4) . . ?
C4 N1 C10 108.2(4) . . ?
C9 N1 C10 108.3(4) . . ?
C4 N1 Lu1 107.4(3) . . ?
C9 N1 Lu1 108.8(3) . . ?
C10 N1 Lu1 111.1(3) . . ?
C18 N2 C17 115.4(4) . . ?
C18 N2 C19 108.3(4) . . ?
C17 N2 C19 109.7(4) . . ?
C18 N2 Lu1 106.9(3) . . ?
C17 N2 Lu1 98.9(3) . . ?
C19 N2 Lu1 117.8(3) . . ?
C1 N3 C20 125.0(4) . . ?
C1 N3 Lu1 95.5(3) . . ?
C20 N3 Lu1 139.5(3) . . ?
C1 N4 C32 122.3(4) . . ?
C1 N4 Lu1 92.0(3) . . ?
C32 N4 Lu1 140.7(3) . . ?
C50 P1 C44 100.7(2) . . ?
C50 P1 C1 98.6(2) . . ?
C44 P1 C1 113.5(2) . . ?

loop_
_geom_bond_atom_site_label_1
_geom_bond_atom_site_label_2
_geom_bond_distance
_geom_bond_site_symmetry_2
_geom_bond_publ_flag
Lu1 N3 2.358(4) . ?
Lu1 C2 2.381(5) . ?
Lu1 C11 2.396(5) . ?
Lu1 N4 2.427(4) . ?
Lu1 N2 2.487(4) . ?
Lu1 N1 2.559(4) . ?
Lu1 C1 2.817(5) . ?
C1 N3 1.332(6) . ?
C1 N4 1.348(6) . ?
C1 P1 1.894(5) . ?
C2 C3 1.487(7) . ?
C2 H2A 0.9900 . ?
C2 H2B 0.9900 . ?
C3 C8 1.406(7) . ?
C3 C4 1.407(7) . ?
C4 C5 1.396(7) . ?
C4 N1 1.462(7) . ?
C5 C6 1.381(8) . ?
C5 H5 0.9500 . ?
C6 C7 1.387(9) . ?
C6 H6 0.9500 . ?
C7 C8 1.385(9) . ?
C7 H7 0.9500 . ?
C8 H8 0.9500 . ?
C9 N1 1.478(7) . ?
C9 H9A 0.9800 . ?
C9 H9B 0.9800 . ?
C9 H9C 0.9800 . ?
C10 N1 1.490(7) . ?
C10 H10A 0.9800 . ?
C10 H10B 0.9800 . ?
C10 H10C 0.9800 . ?
C11 C12 1.478(8) . ?
C11 H11A 0.9900 . ?
C11 H11B 0.9900 . ?
C12 C13 1.394(8) . ?
C12 C17 1.409(8) . ?
C13 C14 1.394(8) . ?
C13 H13 0.9500 . ?
C14 C15 1.380(9) . ?
C14 H14 0.9500 . ?
C15 C16 1.396(9) . ?
C15 H15 0.9500 . ?
C16 C17 1.378(7) . ?
C16 H16 0.9500 . ?
C17 N2 1.481(7) . ?
C18 N2 1.472(7) . ?
C18 H18A 0.9800 . ?
C18 H18B 0.9800 . ?
C18 H18C 0.9800 . ?
C19 N2 1.486(7) . ?
C19 H19A 0.9800 . ?
C19 H19B 0.9800 . ?
C19 H19C 0.9800 . ?
C20 C25 1.417(7) . ?
C20 C21 1.418(7) . ?
C20 N3 1.440(6) . ?
C21 C22 1.398(8) . ?
C21 C29 1.516(8) . ?
C22 C23 1.380(8) . ?
C22 H22 0.9500 . ?
C23 C24 1.381(8) . ?
C23 H23 0.9500 . ?
C24 C25 1.383(7) . ?
C24 H24 0.9500 . ?
C25 C26 1.531(8) . ?
C26 C27 1.518(8) . ?
C26 C28 1.532(8) . ?
C26 H26 1.0000 . ?
C27 H27A 0.9800 . ?
C27 H27B 0.9800 . ?
C27 H27C 0.9800 . ?
C28 H28A 0.9800 . ?
C28 H28B 0.9800 . ?
C28 H28C 0.9800 . ?
C29 C31 1.537(7) . ?
C29 C30 1.540(7) . ?
C29 H29 1.0000 . ?
C30 H30A 0.9800 . ?
C30 H30B 0.9800 . ?
C30 H30C 0.9800 . ?
C31 H31A 0.9800 . ?
C31 H31B 0.9800 . ?
C31 H31C 0.9800 . ?
C32 C33 1.421(7) . ?
C32 C37 1.427(7) . ?
C32 N4 1.452(6) . ?
C33 C34 1.409(7) . ?
C33 C41 1.515(8) . ?
C34 C35 1.368(9) . ?
C34 H34 0.9500 . ?
C35 C36 1.378(9) . ?
C35 H35 0.9500 . ?
C36 C37 1.399(7) . ?
C36 H36 0.9500 . ?
C37 C38 1.514(7) . ?
C38 C40 1.513(8) . ?
C38 C39 1.545(8) . ?
C38 H38 1.0000 . ?
C39 H39A 0.9800 . ?
C39 H39B 0.9800 . ?
C39 H39C 0.9800 . ?
C40 H40A 0.9800 . ?
C40 H40B 0.9800 . ?
C40 H40C 0.9800 . ?
C41 C43 1.532(8) . ?
C41 C42 1.538(8) . ?
C41 H41 1.0000 . ?
C42 H42A 0.9800 . ?
C42 H42B 0.9800 . ?
C42 H42C 0.9800 . ?
C43 H43A 0.9800 . ?
C43 H43B 0.9800 . ?
C43 H43C 0.9800 . ?
C44 C45 1.383(8) . ?
C44 C49 1.391(8) . ?
C44 P1 1.842(5) . ?
C45 C46 1.408(9) . ?
C45 H45 0.9500 . ?
C46 C47 1.371(11) . ?
C46 H46 0.9500 . ?
C47 C48 1.370(11) . ?
C47 H47 0.9500 . ?
C48 C49 1.394(9) . ?
C48 H48 0.9500 . ?
C49 H49 0.9500 . ?
C50 C55 1.389(7) . ?
C50 C51 1.406(7) . ?
C50 P1 1.831(5) . ?
C51 C52 1.378(8) . ?
C51 H51 0.9500 . ?
C52 C53 1.395(9) . ?
C52 H52 0.9500 . ?
C53 C54 1.380(8) . ?
C53 H53 0.9500 . ?
C54 C55 1.385(8) . ?
C54 H54 0.9500 . ?
C55 H55 0.9500 . ?

loop_
_geom_torsion_atom_site_label_1
_geom_torsion_atom_site_label_2
_geom_torsion_atom_site_label_3
_geom_torsion_atom_site_label_4
_geom_torsion
_geom_torsion_site_symmetry_1
_geom_torsion_site_symmetry_2
_geom_torsion_site_symmetry_3
_geom_torsion_site_symmetry_4
_geom_torsion_publ_flag
Lu1 C2 C3 C8 144.2(4) . . . . ?
Lu1 C2 C3 C4 -32.9(6) . . . . ?
C8 C3 C4 C5 3.3(8) . . . . ?
C2 C3 C4 C5 -179.3(5) . . . . ?
C8 C3 C4 N1 -177.7(4) . . . . ?
C2 C3 C4 N1 -0.3(7) . . . . ?
C3 C4 C5 C6 -3.9(9) . . . . ?
N1 C4 C5 C6 177.2(5) . . . . ?
C4 C5 C6 C7 2.5(9) . . . . ?
C5 C6 C7 C8 -0.6(10) . . . . ?
C6 C7 C8 C3 0.1(9) . . . . ?
C4 C3 C8 C7 -1.4(8) . . . . ?
C2 C3 C8 C7 -178.7(5) . . . . ?
Lu1 C11 C12 C13 132.1(5) . . . . ?
Lu1 C11 C12 C17 -46.1(5) . . . . ?
C17 C12 C13 C14 -4.2(8) . . . . ?
C11 C12 C13 C14 177.4(5) . . . . ?
C12 C13 C14 C15 1.4(9) . . . . ?
C13 C14 C15 C16 1.6(9) . . . . ?
C14 C15 C16 C17 -1.6(9) . . . . ?
C15 C16 C17 C12 -1.5(8) . . . . ?
C15 C16 C17 N2 178.3(5) . . . . ?
C13 C12 C17 C16 4.3(8) . . . . ?
C11 C12 C17 C16 -177.3(5) . . . . ?
C13 C12 C17 N2 -175.5(4) . . . . ?
C11 C12 C17 N2 2.9(7) . . . . ?
C25 C20 C21 C22 -3.3(7) . . . . ?
N3 C20 C21 C22 -177.1(4) . . . . ?
C25 C20 C21 C29 178.6(4) . . . . ?
N3 C20 C21 C29 4.8(7) . . . . ?
C20 C21 C22 C23 3.0(8) . . . . ?
C29 C21 C22 C23 -178.8(5) . . . . ?
C21 C22 C23 C24 -0.9(8) . . . . ?
C22 C23 C24 C25 -0.9(8) . . . . ?
C23 C24 C25 C20 0.5(8) . . . . ?
C23 C24 C25 C26 179.8(5) . . . . ?
C21 C20 C25 C24 1.6(7) . . . . ?
N3 C20 C25 C24 175.4(4) . . . . ?
C21 C20 C25 C26 -177.7(4) . . . . ?
N3 C20 C25 C26 -3.9(7) . . . . ?
C24 C25 C26 C27 21.6(7) . . . . ?
C20 C25 C26 C27 -159.1(5) . . . . ?
C24 C25 C26 C28 -101.7(6) . . . . ?
C20 C25 C26 C28 77.6(6) . . . . ?
C22 C21 C29 C31 57.9(6) . . . . ?
C20 C21 C29 C31 -123.9(5) . . . . ?
C22 C21 C29 C30 -64.3(6) . . . . ?
C20 C21 C29 C30 113.9(5) . . . . ?
C37 C32 C33 C34 3.9(7) . . . . ?
N4 C32 C33 C34 178.4(5) . . . . ?
C37 C32 C33 C41 -177.9(5) . . . . ?
N4 C32 C33 C41 -3.3(8) . . . . ?
C32 C33 C34 C35 -2.4(9) . . . . ?
C41 C33 C34 C35 179.1(5) . . . . ?
C33 C34 C35 C36 -0.3(9) . . . . ?
C34 C35 C36 C37 1.5(9) . . . . ?
C35 C36 C37 C32 0.1(8) . . . . ?
C35 C36 C37 C38 179.8(5) . . . . ?
C33 C32 C37 C36 -2.8(7) . . . . ?
N4 C32 C37 C36 -177.6(5) . . . . ?
C33 C32 C37 C38 177.5(5) . . . . ?
N4 C32 C37 C38 2.7(7) . . . . ?
C36 C37 C38 C40 58.1(6) . . . . ?
C32 C37 C38 C40 -122.1(6) . . . . ?
C36 C37 C38 C39 -64.3(6) . . . . ?
C32 C37 C38 C39 115.4(5) . . . . ?
C34 C33 C41 C43 -52.5(6) . . . . ?
C32 C33 C41 C43 129.2(5) . . . . ?
C34 C33 C41 C42 66.5(6) . . . . ?
C32 C33 C41 C42 -111.8(6) . . . . ?
C49 C44 C45 C46 -1.9(8) . . . . ?
P1 C44 C45 C46 -175.1(5) . . . . ?
C44 C45 C46 C47 -0.5(9) . . . . ?
C45 C46 C47 C48 1.4(10) . . . . ?
C46 C47 C48 C49 0.0(9) . . . . ?
C45 C44 C49 C48 3.4(8) . . . . ?
P1 C44 C49 C48 175.7(4) . . . . ?
C47 C48 C49 C44 -2.4(8) . . . . ?
C55 C50 C51 C52 2.1(8) . . . . ?
P1 C50 C51 C52 -171.1(4) . . . . ?
C50 C51 C52 C53 -1.9(9) . . . . ?
C51 C52 C53 C54 0.1(9) . . . . ?
C52 C53 C54 C55 1.6(9) . . . . ?
C53 C54 C55 C50 -1.4(9) . . . . ?
C51 C50 C55 C54 -0.4(8) . . . . ?
P1 C50 C55 C54 171.9(4) . . . . ?
C5 C4 N1 C9 -30.7(7) . . . . ?
C3 C4 N1 C9 150.4(5) . . . . ?
C5 C4 N1 C10 89.2(6) . . . . ?
C3 C4 N1 C10 -89.8(5) . . . . ?
C5 C4 N1 Lu1 -150.8(4) . . . . ?
C3 C4 N1 Lu1 30.3(5) . . . . ?
C16 C17 N2 C18 -26.3(7) . . . . ?
C12 C17 N2 C18 153.5(5) . . . . ?
C16 C17 N2 C19 96.3(6) . . . . ?
C12 C17 N2 C19 -83.9(6) . . . . ?
C16 C17 N2 Lu1 -139.8(5) . . . . ?
C12 C17 N2 Lu1 40.0(5) . . . . ?
N4 C1 N3 C20 -177.0(4) . . . . ?
P1 C1 N3 C20 8.1(7) . . . . ?
Lu1 C1 N3 C20 -178.9(5) . . . . ?
N4 C1 N3 Lu1 1.9(4) . . . . ?
P1 C1 N3 Lu1 -173.0(4) . . . . ?
C25 C20 N3 C1 76.6(6) . . . . ?
C21 C20 N3 C1 -109.6(5) . . . . ?
C25 C20 N3 Lu1 -101.6(5) . . . . ?
C21 C20 N3 Lu1 72.1(6) . . . . ?
N3 C1 N4 C32 157.8(4) . . . . ?
P1 C1 N4 C32 -26.4(6) . . . . ?
Lu1 C1 N4 C32 159.6(5) . . . . ?
N3 C1 N4 Lu1 -1.9(4) . . . . ?
P1 C1 N4 Lu1 174.0(2) . . . . ?
C33 C32 N4 C1 110.9(6) . . . . ?
C37 C32 N4 C1 -74.5(6) . . . . ?
C33 C32 N4 Lu1 -102.4(6) . . . . ?
C37 C32 N4 Lu1 72.2(7) . . . . ?
C55 C50 P1 C44 123.3(5) . . . . ?
C51 C50 P1 C44 -64.2(4) . . . . ?
C55 C50 P1 C1 7.3(5) . . . . ?
C51 C50 P1 C1 179.8(4) . . . . ?
C45 C44 P1 C50 138.9(4) . . . . ?
C49 C44 P1 C50 -33.8(5) . . . . ?
C45 C44 P1 C1 -116.8(4) . . . . ?
C49 C44 P1 C1 70.6(5) . . . . ?
N3 C1 P1 C50 87.9(5) . . . . ?
N4 C1 P1 C50 -87.2(4) . . . . ?
N3 C1 P1 C44 -17.8(6) . . . . ?
N4 C1 P1 C44 167.1(3) . . . . ?
